data_2105690
loop_
_publ_author_name
'Clegg, William'
'Tooke, Duncan M.'

_publ_section_title
;
 Alkali metal complexes of 6-methyl-2-pyridone: simple formulae, but not
 so simple structures
;
_journal_coeditor_code PS5030
_journal_issue 6
_journal_name_full 'Acta Crystallographica Section B'
_journal_page_first 603
_journal_page_last 612
_journal_paper_doi 10.1107/S2052519213025980
_journal_volume 69
_journal_year 2013
_chemical_formula_moiety 'Na +,C6 H6 N O -,2 H2 O'
_chemical_formula_sum 'C6 H10 N Na O3'
_chemical_formula_weight 167.14
_chemical_name_systematic
;
 ?
;
_space_group_crystal_system monoclinic
_space_group_IT_number 14
_space_group_name_Hall '-P 2ybc'
_space_group_name_H-M_alt 'P 1 21/c 1'
_symmetry_space_group_name_Hall '-P 2ybc'
_symmetry_space_group_name_H-M 'P 1 21/c 1'
_atom_sites_solution_hydrogens mixed
_atom_sites_solution_primary direct
_atom_sites_solution_secondary difmap
_audit_creation_method SHELXL-2013
_cell_angle_alpha 90
_cell_angle_beta 92.8320(13)
_cell_angle_gamma 90
_cell_formula_units_Z 4
_cell_length_a 13.8784(15)
_cell_length_b 8.3444(9)
_cell_length_c 6.9228(7)
_cell_measurement_reflns_used 3850
_cell_measurement_temperature 160(2)
_cell_measurement_theta_max 28.15
_cell_measurement_theta_min 2.44
_cell_volume 800.73(15)
_computing_cell_refinement 'Bruker APEX2'
_computing_data_collection 'Bruker SMART'
_computing_data_reduction 'Bruker APEX2'
_computing_molecular_graphics 'Bruker SHELXTL'
_computing_publication_material 'Bruker SHELXTL and local programs'
_computing_structure_refinement SHELXL-2013
_computing_structure_solution 'Bruker SHELXTL'
_diffrn_ambient_temperature 160(2)
_diffrn_measured_fraction_theta_full 0.996
_diffrn_measured_fraction_theta_max 0.982
_diffrn_measurement_device_type 'Bruker SMART 1K CCD diffractometer'
_diffrn_measurement_method 'thin-slice \w scans'
_diffrn_radiation_type MoK\a
_diffrn_radiation_wavelength 0.71073
_diffrn_reflns_av_R_equivalents 0.0206
_diffrn_reflns_limit_h_max 18
_diffrn_reflns_limit_h_min -18
_diffrn_reflns_limit_k_max 11
_diffrn_reflns_limit_k_min -11
_diffrn_reflns_limit_l_max 9
_diffrn_reflns_limit_l_min -9
_diffrn_reflns_number 6593
_diffrn_reflns_theta_full 25.242
_diffrn_reflns_theta_max 28.290
_diffrn_reflns_theta_min 2.849
_exptl_absorpt_coefficient_mu 0.154
_exptl_absorpt_correction_T_max 0.942
_exptl_absorpt_correction_T_min 0.810
_exptl_absorpt_correction_type multi-scan
_exptl_absorpt_process_details SADABS
_exptl_crystal_colour colourless
_exptl_crystal_density_diffrn 1.386
_exptl_crystal_density_method 'not measured'
_exptl_crystal_description plate
_exptl_crystal_F_000 352
_exptl_crystal_size_max 0.80
_exptl_crystal_size_mid 0.80
_exptl_crystal_size_min 0.05
_refine_diff_density_max 0.421
_refine_diff_density_min -0.175
_refine_ls_extinction_method none
_refine_ls_goodness_of_fit_ref 1.034
_refine_ls_hydrogen_treatment mixed
_refine_ls_matrix_type full
_refine_ls_number_parameters 117
_refine_ls_number_reflns 1950
_refine_ls_number_restraints 4
_refine_ls_restrained_S_all 1.033
_refine_ls_R_factor_all 0.0406
_refine_ls_R_factor_gt 0.0340
_refine_ls_shift/su_max 0.001
_refine_ls_shift/su_mean 0.000
_refine_ls_structure_factor_coef Fsqd
_refine_ls_weighting_details
;
 w=1/[\s^2^(Fo^2^)+(0.0549P)^2^+0.2218P]
 where P=(Fo^2^+2Fc^2^)/3
;
_refine_ls_weighting_scheme calc
_refine_ls_wR_factor_gt 0.0912
_refine_ls_wR_factor_ref 0.0956
_reflns_number_gt 1684
_reflns_number_total 1950
_reflns_threshold_expression 'I > 2\s(I)'
_cod_data_source_file ps5030.cif
_cod_data_source_block dmt34_1
_cod_database_code 2105690
_shelx_space_group_comment
;
The symmetry employed for this shelxl refinement is uniquely defined
by the following loop, which should always be used as a source of
symmetry information in preference to the above space-group names.
They are only intended as comments.
;
_shelx_estimated_absorpt_t_min 0.887
_shelx_estimated_absorpt_t_max 0.992
_shelxl_version_number 20.13

loop_
_space_group_symop_operation_xyz
'x, y, z'
'-x, y+1/2, -z+1/2'
'-x, -y, -z'
'x, -y-1/2, z-1/2'

loop_
_atom_site_type_symbol
_atom_site_label
_atom_site_fract_x
_atom_site_fract_y
_atom_site_fract_z
_atom_site_U_iso_or_equiv
_atom_site_adp_type
_atom_site_calc_flag
_atom_site_occupancy
Na Na1 0.51314(4) 0.50189(6) 0.25045(7) 0.02154(15) Uani d 1
O O1 0.38878(6) 0.44159(11) 0.47268(12) 0.0214(2) Uani d 1
N N1 0.26454(7) 0.52877(11) 0.27246(14) 0.0170(2) Uani d 1
C C1 0.29655(8) 0.45057(13) 0.43520(15) 0.0153(2) Uani d 1
C C2 0.22908(9) 0.37894(15) 0.55688(17) 0.0215(3) Uani d 1
H H2 0.2506 0.3287 0.6743 0.026 Uiso calc 1
C C3 0.13281(9) 0.38312(15) 0.50318(19) 0.0253(3) Uani d 1
H H3 0.0875 0.3326 0.5816 0.030 Uiso calc 1
C C4 0.10108(9) 0.46142(16) 0.33346(19) 0.0236(3) Uani d 1
H H4 0.0345 0.4643 0.2946 0.028 Uiso calc 1
C C5 0.16881(9) 0.53453(15) 0.22350(17) 0.0205(3) Uani d 1
C C6 0.14139(11) 0.6258(2) 0.0418(2) 0.0373(4) Uani d 1
H H6A 0.1660 0.7356 0.0532 0.056 Uiso calc 1
H H6B 0.0710 0.6281 0.0226 0.056 Uiso calc 1
H H6C 0.1693 0.5730 -0.0689 0.056 Uiso calc 1
O O2 0.59557(6) 0.61178(11) -0.00336(12) 0.0216(2) Uani d 1
H H2A 0.6001(13) 0.7125(11) -0.003(3) 0.040(5) Uiso d 1
H H2B 0.6463(9) 0.582(2) -0.053(2) 0.041(5) Uiso d 1
O O3 0.41000(7) 0.74206(11) 0.18535(17) 0.0326(3) Uani d 1
H H3A 0.3994(19) 0.780(3) 0.076(2) 0.085(9) Uiso d 1
H H3B 0.3591(9) 0.693(2) 0.206(3) 0.047(5) Uiso d 1

loop_
_atom_site_aniso_label
_atom_site_aniso_U_11
_atom_site_aniso_U_22
_atom_site_aniso_U_33
_atom_site_aniso_U_12
_atom_site_aniso_U_13
_atom_site_aniso_U_23
Na1 0.0247(3) 0.0226(3) 0.0177(3) -0.00667(19) 0.00552(18) -0.00368(17)
O1 0.0159(4) 0.0287(5) 0.0194(4) 0.0007(3) 0.0004(3) 0.0053(3)
N1 0.0185(5) 0.0160(4) 0.0164(5) -0.0003(4) 0.0006(3) 0.0016(4)
C1 0.0178(5) 0.0130(5) 0.0151(5) 0.0004(4) 0.0022(4) -0.0006(4)
C2 0.0241(6) 0.0200(6) 0.0211(6) 0.0037(5) 0.0071(4) 0.0059(4)
C3 0.0216(6) 0.0210(6) 0.0343(7) -0.0001(5) 0.0114(5) 0.0028(5)
C4 0.0158(5) 0.0236(6) 0.0314(7) 0.0010(4) 0.0003(5) -0.0048(5)
C5 0.0218(6) 0.0192(5) 0.0201(6) 0.0030(4) -0.0018(4) -0.0027(4)
C6 0.0324(8) 0.0483(9) 0.0303(7) 0.0070(7) -0.0080(6) 0.0107(6)
O2 0.0229(5) 0.0210(5) 0.0216(4) -0.0058(3) 0.0074(3) -0.0048(3)
O3 0.0281(5) 0.0201(5) 0.0491(7) -0.0071(4) -0.0039(5) 0.0107(4)

loop_
_atom_type_symbol
_atom_type_description
_atom_type_scat_dispersion_real
_atom_type_scat_dispersion_imag
_atom_type_scat_source
C C 0.0033 0.0016 'International Tables Vol C Tables 4.2.6.8 and 6.1.1.4'
H H 0.0000 0.0000 'International Tables Vol C Tables 4.2.6.8 and 6.1.1.4'
N N 0.0061 0.0033 'International Tables Vol C Tables 4.2.6.8 and 6.1.1.4'
O O 0.0106 0.0060 'International Tables Vol C Tables 4.2.6.8 and 6.1.1.4'
Na Na 0.0362 0.0249 'International Tables Vol C Tables 4.2.6.8 and 6.1.1.4'

loop_
_geom_angle_atom_site_label_1
_geom_angle_atom_site_label_2
_geom_angle_atom_site_label_3
_geom_angle_site_symmetry_1
_geom_angle_site_symmetry_3
_geom_angle
O1 Na1 O1 . 3_666 85.73(3)
O1 Na1 O2 . . 162.25(4)
O1 Na1 O2 3_666 . 104.51(4)
O1 Na1 O2 3_666 3_665 167.03(4)
O1 Na1 O2 . 3_665 85.90(3)
O1 Na1 O3 . . 82.00(4)
O1 Na1 O3 3_666 2_645 78.43(4)
O1 Na1 O3 . 2_645 91.06(4)
O1 Na1 O3 3_666 . 106.94(4)
O1 Na1 H3B . . 66.8(3)
O1 Na1 H3B 3_666 . 113.8(4)
O2 Na1 O2 . 3_665 86.18(3)
O2 Na1 O3 . . 81.15(4)
O2 Na1 O3 . 2_645 105.05(4)
O2 Na1 O3 3_665 2_645 91.84(4)
O2 Na1 O3 3_665 . 81.65(4)
O2 Na1 H3B . . 95.6(3)
O2 Na1 H3B 3_665 . 71.6(4)
O3 Na1 O3 . 2_645 170.77(3)
O3 Na1 H3B . . 18.2(2)
O3 Na1 H3B 2_645 . 152.6(3)
Na1 O1 Na1 . 3_666 94.27(3)
Na1 O1 C1 . . 126.09(7)
Na1 O1 C1 3_666 . 132.87(7)
C1 N1 C5 . . 120.07(10)
O1 C1 N1 . . 118.26(10)
O1 C1 C2 . . 122.02(10)
N1 C1 C2 . . 119.71(10)
C1 C2 H2 . . 120.3
C1 C2 C3 . . 119.39(11)
H2 C2 C3 . . 120.3
C2 C3 H3 . . 119.9
C2 C3 C4 . . 120.21(11)
H3 C3 C4 . . 119.9
C3 C4 H4 . . 120.8
C3 C4 C5 . . 118.41(11)
H4 C4 C5 . . 120.8
N1 C5 C4 . . 122.14(11)
N1 C5 C6 . . 115.58(11)
C4 C5 C6 . . 122.28(11)
C5 C6 H6A . . 109.5
C5 C6 H6B . . 109.5
C5 C6 H6C . . 109.5
H6A C6 H6B . . 109.5
H6A C6 H6C . . 109.5
H6B C6 H6C . . 109.5
Na1 O2 Na1 . 3_665 93.82(3)
Na1 O2 H2A . . 115.5(13)
Na1 O2 H2A 3_665 . 115.8(13)
Na1 O2 H2B . . 130.3(13)
Na1 O2 H2B 3_665 . 95.9(13)
H2A O2 H2B . . 103.4(18)
Na1 O3 Na1 . 2_655 116.01(4)
Na1 O3 H3A . . 123(2)
Na1 O3 H3A 2_655 . 83(2)
Na1 O3 H3B . . 93.2(14)
Na1 O3 H3B 2_655 . 140.3(14)
H3A O3 H3B . . 103(2)

loop_
_geom_bond_atom_site_label_1
_geom_bond_atom_site_label_2
_geom_bond_site_symmetry_2
_geom_bond_distance
_geom_bond_publ_flag
Na1 Na1 3_665 3.4689(10) ?
Na1 Na1 3_666 3.4924(10) ?
Na1 Na1 2_655 4.1881(5) ?
Na1 Na1 2_645 4.1881(5) ?
Na1 O1 . 2.4210(10) y
Na1 O1 3_666 2.3433(10) y
Na1 O2 . 2.3313(10) y
Na1 O2 3_665 2.4180(10) y
Na1 O3 . 2.4909(11) y
Na1 O3 2_645 2.4472(11) y
Na1 H3B . 2.671(19) ?
O1 Na1 3_666 2.3433(10) ?
O1 C1 . 1.2956(14) ?
N1 C1 . 1.3575(14) ?
N1 C5 . 1.3556(15) ?
C1 C2 . 1.4218(15) ?
C2 H2 . 0.950 ?
C2 C3 . 1.3695(17) ?
C3 H3 . 0.950 ?
C3 C4 . 1.3964(19) ?
C4 H4 . 0.950 ?
C4 C5 . 1.3806(18) ?
C5 C6 . 1.5031(18) ?
C6 H6A . 0.980 ?
C6 H6B . 0.980 ?
C6 H6C . 0.980 ?
O2 Na1 3_665 2.4180(10) ?
O2 H2A . 0.842(9) ?
O2 H2B . 0.836(9) ?
O3 Na1 2_655 2.4473(11) ?
O3 H3A . 0.828(10) ?
O3 H3B . 0.836(9) ?

loop_
_geom_hbond_atom_site_label_D
_geom_hbond_atom_site_label_H
_geom_hbond_atom_site_label_A
_geom_hbond_site_symmetry_A
_geom_hbond_distance_DH
_geom_hbond_distance_HA
_geom_hbond_distance_DA
_geom_hbond_angle_DHA
_geom_hbond_publ_flag
O2 H2A O1 2_655 0.842(9) 1.929(10) 2.7680(13) 173.8(19) y
O2 H2B N1 3_665 0.836(9) 2.209(11) 2.9955(13) 156.6(17) y
O3 H3A O1 4_575 0.828(10) 2.43(2) 3.0298(13) 130(2) y
O3 H3B N1 . 0.836(9) 1.966(11) 2.7798(14) 164(2) y
